data_2237991
loop_
_publ_author_name
'Choi, Hong Dae'
'Seo, Pil Ja'
'Lee, Uk'

_publ_section_title
;
 5-Bromo-2-(2-fluorophenyl)-3-methylsulfinyl-1-benzofuran
;
_journal_coeditor_code QK2058
_journal_issue 5
_journal_name_full 'Acta Crystallographica Section E'
_journal_page_first o784
_journal_paper_doi 10.1107/S1600536813010519
_journal_volume 69
_journal_year 2013
_chemical_formula_iupac 'C15 H10 Br F O2 S'
_chemical_formula_moiety 'C15 H10 Br F O2 S'
_chemical_formula_sum 'C15 H10 Br F O2 S'
_chemical_formula_weight 353.20
_chemical_melting_point_gt 454
_chemical_melting_point_lt 456
_chemical_name_systematic
;
5-Bromo-2-(2-fluorophenyl)-3-methylsulfinyl-1-benzofuran
;
_space_group_IT_number 2
_symmetry_cell_setting triclinic
_symmetry_space_group_name_Hall '-P 1'
_symmetry_space_group_name_H-M 'P -1'
_atom_sites_solution_hydrogens difmap
_atom_sites_solution_primary direct
_atom_sites_solution_secondary difmap
_cell_angle_alpha 93.1460(10)
_cell_angle_beta 94.6050(10)
_cell_angle_gamma 112.1500(10)
_cell_formula_units_Z 2
_cell_length_a 7.98770(10)
_cell_length_b 8.3523(2)
_cell_length_c 10.8908(2)
_cell_measurement_reflns_used 6958
_cell_measurement_temperature 173(2)
_cell_measurement_theta_max 28.46
_cell_measurement_theta_min 2.51
_cell_volume 667.93(2)
_computing_cell_refinement '<i>SAINT</i> (Bruker, 2009)'
_computing_data_collection '<i>APEX2</i> (Bruker, 2009)'
_computing_data_reduction '<i>SAINT</i> (Bruker, 2009)'
_computing_molecular_graphics '<i>ORTEP-3</i> (Farrugia, 2012) and <i>DIAMOND</i> (Brandenburg, 1998)'
_computing_publication_material '<i>SHELXL97</i> (Sheldrick, 2008)'
_computing_structure_refinement '<i>SHELXL97</i> (Sheldrick, 2008)'
_computing_structure_solution '<i>SHELXS97</i> (Sheldrick, 2008)'
_diffrn_ambient_temperature 173(2)
_diffrn_detector_area_resol_mean 10.0
_diffrn_measured_fraction_theta_full 0.997
_diffrn_measured_fraction_theta_max 0.997
_diffrn_measurement_device_type 'Bruker SMART APEXII CCD'
_diffrn_measurement_method '\f and \w scans'
_diffrn_radiation_monochromator 'graphite multilayer'
_diffrn_radiation_source 'rotating anode'
_diffrn_radiation_type MoK\a
_diffrn_radiation_wavelength 0.71073
_diffrn_reflns_av_R_equivalents 0.0365
_diffrn_reflns_av_sigmaI/netI 0.0320
_diffrn_reflns_limit_h_max 10
_diffrn_reflns_limit_h_min -10
_diffrn_reflns_limit_k_max 9
_diffrn_reflns_limit_k_min -11
_diffrn_reflns_limit_l_max 14
_diffrn_reflns_limit_l_min -14
_diffrn_reflns_number 12688
_diffrn_reflns_theta_full 28.37
_diffrn_reflns_theta_max 28.37
_diffrn_reflns_theta_min 1.88
_diffrn_standards_number 0
_exptl_absorpt_coefficient_mu 3.242
_exptl_absorpt_correction_T_max 0.7457
_exptl_absorpt_correction_T_min 0.5057
_exptl_absorpt_correction_type multi-scan
_exptl_absorpt_process_details '(<i>SADABS</i>; Bruker, 2009)'
_exptl_crystal_colour colourless
_exptl_crystal_density_diffrn 1.756
_exptl_crystal_density_method 'not measured'
_exptl_crystal_description block
_exptl_crystal_F_000 352
_exptl_crystal_size_max 0.33
_exptl_crystal_size_mid 0.23
_exptl_crystal_size_min 0.16
_refine_diff_density_max 0.539
_refine_diff_density_min -0.467
_refine_ls_extinction_method none
_refine_ls_goodness_of_fit_ref 1.070
_refine_ls_hydrogen_treatment constr
_refine_ls_matrix_type full
_refine_ls_number_parameters 182
_refine_ls_number_reflns 3333
_refine_ls_number_restraints 0
_refine_ls_restrained_S_all 1.070
_refine_ls_R_factor_all 0.0295
_refine_ls_R_factor_gt 0.0263
_refine_ls_shift/su_max 0.000
_refine_ls_shift/su_mean 0.000
_refine_ls_structure_factor_coef Fsqd
_refine_ls_weighting_details 'calc w=1/[\s^2^(Fo^2^)+(0.0343P)^2^+0.1931P] where P=(Fo^2^+2Fc^2^)/3'
_refine_ls_weighting_scheme calc
_refine_ls_wR_factor_gt 0.0662
_refine_ls_wR_factor_ref 0.0679
_reflns_number_gt 3043
_reflns_number_total 3333
_reflns_threshold_expression I>2\s(I)
_cod_data_source_file qk2058.cif
_cod_data_source_block I
_cod_database_code 2237991
_cod_database_fobs_code 2237991

loop_
_symmetry_equiv_pos_as_xyz
'x, y, z'
'-x, -y, -z'

loop_
_atom_site_type_symbol
_atom_site_label
_atom_site_fract_x
_atom_site_fract_y
_atom_site_fract_z
_atom_site_U_iso_or_equiv
_atom_site_adp_type
_atom_site_calc_flag
_atom_site_refinement_flags
_atom_site_occupancy
_atom_site_symmetry_multiplicity
Br Br1 0.18802(2) 0.38853(2) -0.025225(15) 0.03036(7) Uani d . 1 2
S S1 0.79138(5) 0.80682(5) 0.39342(4) 0.02209(10) Uani d . 1 2
F F1 0.76843(15) 1.06406(14) 0.57145(10) 0.0342(3) Uani d . 1 2
O O1 0.30062(15) 0.63538(16) 0.51032(10) 0.0230(2) Uani d . 1 2
O O2 0.81362(17) 0.67220(17) 0.30799(12) 0.0288(3) Uani d . 1 2
C C2 0.4102(2) 0.6196(2) 0.32587(15) 0.0204(3) Uani d . 1 2
C C3 0.3923(2) 0.5656(2) 0.20019(15) 0.0226(3) Uani d . 1 2
H H3 0.4940 0.5985 0.1540 0.027 Uiso calc R 1 2
C C4 0.2202(2) 0.4623(2) 0.14625(15) 0.0233(3) Uani d . 1 2
C C5 0.0670(2) 0.4087(2) 0.21188(17) 0.0259(4) Uani d . 1 2
H H5 -0.0484 0.3358 0.1707 0.031 Uiso calc R 1 2
C C6 0.0840(2) 0.4617(2) 0.33594(17) 0.0263(4) Uani d . 1 2
H H6 -0.0177 0.4280 0.3823 0.032 Uiso calc R 1 2
C C7 0.2565(2) 0.5663(2) 0.38940(15) 0.0215(3) Uani d . 1 2
C C8 0.4844(2) 0.7334(2) 0.52480(15) 0.0211(3) Uani d . 1 2
C C9 0.5539(2) 0.8209(2) 0.64851(16) 0.0220(3) Uani d . 1 2
C C1 0.5573(2) 0.7274(2) 0.41604(15) 0.0204(3) Uani d . 1 2
C C10 0.6932(2) 0.9831(2) 0.66985(16) 0.0254(3) Uani d . 1 2
C C11 0.7582(3) 1.0711(3) 0.78519(18) 0.0318(4) Uani d . 1 2
H H11 0.8551 1.1819 0.7955 0.038 Uiso calc R 1 2
C C12 0.6776(3) 0.9923(3) 0.88561(18) 0.0351(4) Uani d . 1 2
H H12 0.7205 1.0491 0.9666 0.042 Uiso calc R 1 2
C C13 0.5350(3) 0.8319(3) 0.86937(17) 0.0323(4) Uani d . 1 2
H H13 0.4798 0.7804 0.9391 0.039 Uiso calc R 1 2
C C14 0.4722(2) 0.7457(2) 0.75239(16) 0.0253(3) Uani d . 1 2
H H14 0.3740 0.6358 0.7421 0.030 Uiso calc R 1 2
C C15 0.7942(3) 0.9770(3) 0.2988(2) 0.0347(4) Uani d . 1 2
H H15A 0.9165 1.0346 0.2740 0.052 Uiso calc R 1 2
H H15B 0.7607 1.0617 0.3459 0.052 Uiso calc R 1 2
H H15C 0.7070 0.9275 0.2249 0.052 Uiso calc R 1 2

loop_
_atom_site_aniso_label
_atom_site_aniso_U_11
_atom_site_aniso_U_22
_atom_site_aniso_U_33
_atom_site_aniso_U_12
_atom_site_aniso_U_13
_atom_site_aniso_U_23
Br1 0.02712(10) 0.04006(13) 0.02189(10) 0.01183(8) 0.00002(7) -0.00229(7)
S1 0.01598(18) 0.0224(2) 0.0267(2) 0.00551(15) 0.00481(15) 0.00222(16)
F1 0.0343(6) 0.0261(6) 0.0343(6) 0.0017(4) 0.0110(5) 0.0014(5)
O1 0.0177(5) 0.0262(6) 0.0223(6) 0.0049(5) 0.0049(4) 0.0011(5)
O2 0.0247(6) 0.0279(7) 0.0348(7) 0.0104(5) 0.0099(5) -0.0007(5)
C2 0.0178(7) 0.0202(8) 0.0238(8) 0.0075(6) 0.0043(6) 0.0039(6)
C3 0.0205(7) 0.0259(9) 0.0228(8) 0.0096(6) 0.0055(6) 0.0035(6)
C4 0.0243(8) 0.0260(9) 0.0201(8) 0.0103(7) 0.0022(6) 0.0010(6)
C5 0.0190(7) 0.0285(9) 0.0271(9) 0.0062(6) 0.0013(6) 0.0011(7)
C6 0.0181(7) 0.0306(9) 0.0277(9) 0.0056(7) 0.0070(6) 0.0028(7)
C7 0.0204(7) 0.0232(8) 0.0210(8) 0.0079(6) 0.0044(6) 0.0025(6)
C8 0.0169(7) 0.0204(8) 0.0252(8) 0.0059(6) 0.0035(6) 0.0032(6)
C9 0.0208(7) 0.0236(8) 0.0237(8) 0.0107(6) 0.0034(6) 0.0013(6)
C1 0.0173(7) 0.0209(8) 0.0224(8) 0.0061(6) 0.0040(6) 0.0027(6)
C10 0.0232(8) 0.0265(9) 0.0277(9) 0.0105(7) 0.0049(6) 0.0013(7)
C11 0.0297(9) 0.0273(10) 0.0361(10) 0.0104(7) -0.0011(7) -0.0059(8)
C12 0.0415(11) 0.0387(11) 0.0259(9) 0.0187(9) -0.0023(8) -0.0062(8)
C13 0.0398(10) 0.0368(11) 0.0241(9) 0.0188(8) 0.0045(7) 0.0029(7)
C14 0.0270(8) 0.0264(9) 0.0251(8) 0.0125(7) 0.0050(7) 0.0045(7)
C15 0.0338(10) 0.0302(10) 0.0430(11) 0.0116(8) 0.0163(8) 0.0155(8)

loop_
_atom_type_symbol
_atom_type_description
_atom_type_scat_dispersion_real
_atom_type_scat_dispersion_imag
_atom_type_scat_source
C C 0.0033 0.0016 'International Tables Vol C Tables 4.2.6.8 and 6.1.1.4'
H H 0.0000 0.0000 'International Tables Vol C Tables 4.2.6.8 and 6.1.1.4'
O O 0.0106 0.0060 'International Tables Vol C Tables 4.2.6.8 and 6.1.1.4'
F F 0.0171 0.0103 'International Tables Vol C Tables 4.2.6.8 and 6.1.1.4'
S S 0.1246 0.1234 'International Tables Vol C Tables 4.2.6.8 and 6.1.1.4'
Br Br -0.2901 2.4595 'International Tables Vol C Tables 4.2.6.8 and 6.1.1.4'

loop_
_geom_angle_atom_site_label_1
_geom_angle_atom_site_label_2
_geom_angle_atom_site_label_3
_geom_angle_site_symmetry_3
_geom_angle
C4 Br1 O2 2_665 170.46(6)
O2 S1 C1 . 105.91(8)
O2 S1 C15 . 105.08(9)
C1 S1 C15 . 97.98(8)
C7 O1 C8 . 106.82(12)
C7 C2 C3 . 119.08(15)
C7 C2 C1 . 105.27(14)
C3 C2 C1 . 135.64(14)
C4 C3 C2 . 116.98(14)
C4 C3 H3 . 121.5
C2 C3 H3 . 121.5
C3 C4 C5 . 123.17(16)
C3 C4 Br1 . 118.57(12)
C5 C4 Br1 . 118.26(13)
C6 C5 C4 . 120.10(16)
C6 C5 H5 . 120.0
C4 C5 H5 . 120.0
C5 C6 C7 . 116.52(15)
C5 C6 H6 . 121.7
C7 C6 H6 . 121.7
O1 C7 C6 . 125.39(14)
O1 C7 C2 . 110.46(14)
C6 C7 C2 . 124.14(16)
C1 C8 O1 . 110.58(14)
C1 C8 C9 . 135.33(15)
O1 C8 C9 . 114.07(13)
C10 C9 C14 . 116.90(16)
C10 C9 C8 . 122.76(15)
C14 C9 C8 . 120.24(15)
C8 C1 C2 . 106.87(13)
C8 C1 S1 . 127.23(13)
C2 C1 S1 . 125.23(12)
F1 C10 C11 . 117.24(16)
F1 C10 C9 . 118.65(15)
C11 C10 C9 . 124.09(17)
C10 C11 C12 . 117.63(18)
C10 C11 H11 . 121.2
C12 C11 H11 . 121.2
C13 C12 C11 . 120.72(18)
C13 C12 H12 . 119.6
C11 C12 H12 . 119.6
C12 C13 C14 . 120.58(18)
C12 C13 H13 . 119.7
C14 C13 H13 . 119.7
C13 C14 C9 . 120.05(17)
C13 C14 H14 . 120.0
C9 C14 H14 . 120.0
S1 C15 H15A . 109.5
S1 C15 H15B . 109.5
H15A C15 H15B . 109.5
S1 C15 H15C . 109.5
H15A C15 H15C . 109.5
H15B C15 H15C . 109.5

loop_
_geom_bond_atom_site_label_1
_geom_bond_atom_site_label_2
_geom_bond_site_symmetry_2
_geom_bond_distance
Br1 C4 . 1.9001(17)
Br1 O2 2_665 3.0917(13)
S1 O2 . 1.4912(13)
S1 C1 . 1.7756(16)
S1 C15 . 1.795(2)
F1 C10 . 1.358(2)
O1 C7 . 1.371(2)
O1 C8 . 1.3754(19)
C2 C7 . 1.394(2)
C2 C3 . 1.396(2)
C2 C1 . 1.441(2)
C3 C4 . 1.378(2)
C3 H3 . 0.9500
C4 C5 . 1.404(2)
C5 C6 . 1.378(3)
C5 H5 . 0.9500
C6 C7 . 1.382(2)
C6 H6 . 0.9500
C8 C1 . 1.368(2)
C8 C9 . 1.457(2)
C9 C10 . 1.383(2)
C9 C14 . 1.410(2)
C10 C11 . 1.376(3)
C11 C12 . 1.384(3)
C11 H11 . 0.9500
C12 C13 . 1.384(3)
C12 H12 . 0.9500
C13 C14 . 1.385(3)
C13 H13 . 0.9500
C14 H14 . 0.9500
C15 H15A . 0.9800
C15 H15B . 0.9800
C15 H15C . 0.9800

loop_
_geom_hbond_atom_site_label_D
_geom_hbond_atom_site_label_H
_geom_hbond_atom_site_label_A
_geom_hbond_site_symmetry_A
_geom_hbond_distance_DH
_geom_hbond_distance_HA
_geom_hbond_distance_DA
_geom_hbond_angle_DHA
C6 H6 O1 2_566 0.95 2.52 3.4633(19) 172.6
C14 H14 O2 2_666 0.95 2.44 3.365(2) 163.7

loop_
_geom_torsion_atom_site_label_1
_geom_torsion_atom_site_label_2
_geom_torsion_atom_site_label_3
_geom_torsion_atom_site_label_4
_geom_torsion
C7 C2 C3 C4 0.5(2)
C1 C2 C3 C4 -178.32(19)
C2 C3 C4 C5 -1.0(3)
C2 C3 C4 Br1 178.97(12)
C3 C4 C5 C6 1.1(3)
Br1 C4 C5 C6 -178.93(14)
C4 C5 C6 C7 -0.5(3)
C8 O1 C7 C6 -178.84(18)
C8 O1 C7 C2 -0.24(19)
C5 C6 C7 O1 178.44(17)
C5 C6 C7 C2 0.0(3)
C3 C2 C7 O1 -178.64(15)
C1 C2 C7 O1 0.50(19)
C3 C2 C7 C6 0.0(3)
C1 C2 C7 C6 179.13(17)
C7 O1 C8 C1 -0.15(19)
C7 O1 C8 C9 178.42(14)
C1 C8 C9 C10 32.8(3)
O1 C8 C9 C10 -145.32(16)
C1 C8 C9 C14 -151.1(2)
O1 C8 C9 C14 30.8(2)
O1 C8 C1 C2 0.46(19)
C9 C8 C1 C2 -177.68(19)
O1 C8 C1 S1 -170.46(12)
C9 C8 C1 S1 11.4(3)
C7 C2 C1 C8 -0.58(19)
C3 C2 C1 C8 178.35(19)
C7 C2 C1 S1 170.58(13)
C3 C2 C1 S1 -10.5(3)
O2 S1 C1 C8 137.85(16)
C15 S1 C1 C8 -113.90(17)
O2 S1 C1 C2 -31.49(17)
C15 S1 C1 C2 76.75(16)
C14 C9 C10 F1 -176.38(15)
C8 C9 C10 F1 -0.1(3)
C14 C9 C10 C11 1.8(3)
C8 C9 C10 C11 178.11(17)
F1 C10 C11 C12 177.61(17)
C9 C10 C11 C12 -0.6(3)
C10 C11 C12 C13 -0.9(3)
C11 C12 C13 C14 1.0(3)
C12 C13 C14 C9 0.2(3)
C10 C9 C14 C13 -1.6(3)
C8 C9 C14 C13 -177.98(16)
